data_2234012
loop_
_publ_author_name
'Zhou, Yan-Shui'
'Wang, Bo-Zhou'
'Xu, Kang-Zhen'

_publ_section_title
;
 4,9,12,15-Tetraoxa-3,5,8,10,14,16-hexaazatetracyclo[11.3.0.0^2,6^.0^7,11^]hexadeca-1(16),2,5,7,10,13-hexaen-3-ium-3-olate
 monohydrate
;
_journal_coeditor_code TK5030
_journal_issue 3
_journal_name_full 'Acta Crystallographica Section E'
_journal_page_first o869
_journal_paper_doi 10.1107/S160053681200774X
_journal_volume 68
_journal_year 2012
_chemical_formula_iupac 'C6 N6 O5, H2 O'
_chemical_formula_moiety 'C6 N6 O5, H2 O'
_chemical_formula_sum 'C6 H2 N6 O6'
_chemical_formula_weight 254.14
_chemical_name_common
;
bifurazano[3,4-<i>b</i>:3',4'-<i>f</i>]furoxano[3'',4''-
<i>d</i>]oxacyclohetpatriene
;
_chemical_name_systematic
;
4,9,12,15-Tetraoxa-3,5,8,10,14,16-
hexaazatetracyclo[11.3.0.0^2,6^.0^7,11^]hexadeca-
1(16),2,5,7,10,13-hexaen-3-ium-3-olate monohydrate
;
_space_group_IT_number 14
_symmetry_cell_setting monoclinic
_symmetry_space_group_name_Hall '-P 2ybc'
_symmetry_space_group_name_H-M 'P 1 21/c 1'
_atom_sites_solution_hydrogens geom
_atom_sites_solution_primary direct
_atom_sites_solution_secondary difmap
_audit_creation_method SHELXL-97
_cell_angle_alpha 90.00
_cell_angle_beta 106.305(6)
_cell_angle_gamma 90.00
_cell_formula_units_Z 4
_cell_length_a 9.324(4)
_cell_length_b 9.727(4)
_cell_length_c 10.391(4)
_cell_measurement_reflns_used 3631
_cell_measurement_temperature 296(2)
_cell_measurement_theta_max 28.09
_cell_measurement_theta_min 2.93
_cell_volume 904.5(6)
_computing_cell_refinement 'SAINT (Bruker, 2000)'
_computing_data_collection 'SMART (Bruker, 2000)'
_computing_data_reduction 'SAINT (Bruker, 2000)'
_computing_molecular_graphics 'SHELXTL (Sheldrick, 2008)'
_computing_publication_material 'SHELXTL (Sheldrick, 2008)'
_computing_structure_refinement 'SHELXL97 (Sheldrick, 2008)'
_computing_structure_solution 'SHELXS97 (Sheldrick, 2008)'
_diffrn_ambient_temperature 296(2)
_diffrn_measured_fraction_theta_full 0.970
_diffrn_measured_fraction_theta_max 0.970
_diffrn_measurement_device_type 'Bruker APEXII CCD'
_diffrn_measurement_method '\f and \w scans'
_diffrn_radiation_monochromator graphite
_diffrn_radiation_source 'fine-focus sealed tube'
_diffrn_radiation_type MoK\a
_diffrn_radiation_wavelength 0.71073
_diffrn_reflns_av_R_equivalents 0.0246
_diffrn_reflns_av_sigmaI/netI 0.0255
_diffrn_reflns_limit_h_max 5
_diffrn_reflns_limit_h_min -12
_diffrn_reflns_limit_k_max 12
_diffrn_reflns_limit_k_min -12
_diffrn_reflns_limit_l_max 13
_diffrn_reflns_limit_l_min -13
_diffrn_reflns_number 5058
_diffrn_reflns_theta_full 28.16
_diffrn_reflns_theta_max 28.16
_diffrn_reflns_theta_min 2.28
_exptl_absorpt_coefficient_mu 0.169
_exptl_absorpt_correction_T_max 0.9750
_exptl_absorpt_correction_T_min 0.9621
_exptl_absorpt_correction_type multi-scan
_exptl_absorpt_process_details '(SADABS; Bruker, 2000)'
_exptl_crystal_colour yellow
_exptl_crystal_density_diffrn 1.866
_exptl_crystal_density_method 'not measured'
_exptl_crystal_description block
_exptl_crystal_F_000 512
_exptl_crystal_size_max 0.23
_exptl_crystal_size_mid 0.18
_exptl_crystal_size_min 0.15
_refine_diff_density_max 0.262
_refine_diff_density_min -0.180
_refine_ls_extinction_coef 0.009(2)
_refine_ls_extinction_expression Fc^*^=kFc[1+0.001xFc^2^\l^3^/sin(2\q)]^-1/4^
_refine_ls_extinction_method 'SHELXL97 (Sheldrick, 2008)'
_refine_ls_goodness_of_fit_ref 1.035
_refine_ls_hydrogen_treatment refall
_refine_ls_matrix_type full
_refine_ls_number_parameters 172
_refine_ls_number_reflns 2146
_refine_ls_number_restraints 0
_refine_ls_restrained_S_all 1.035
_refine_ls_R_factor_all 0.0442
_refine_ls_R_factor_gt 0.0364
_refine_ls_shift/su_max 0.000
_refine_ls_shift/su_mean 0.000
_refine_ls_structure_factor_coef Fsqd
_refine_ls_weighting_details 'calc w=1/[\s^2^(Fo^2^)+(0.0389P)^2^+0.3369P] where P=(Fo^2^+2Fc^2^)/3'
_refine_ls_weighting_scheme calc
_refine_ls_wR_factor_gt 0.0913
_refine_ls_wR_factor_ref 0.0972
_reflns_number_gt 1808
_reflns_number_total 2146
_reflns_threshold_expression I>2\s(I)
_cod_data_source_file tk5030.cif
_cod_data_source_block I
_cod_original_sg_symbol_H-M 'P 21/c'
_cod_database_code 2234012
_cod_database_fobs_code 2234012

loop_
_symmetry_equiv_pos_as_xyz
'x, y, z'
'-x, y+1/2, -z+1/2'
'-x, -y, -z'
'x, -y-1/2, z-1/2'

loop_
_atom_site_type_symbol
_atom_site_label
_atom_site_fract_x
_atom_site_fract_y
_atom_site_fract_z
_atom_site_U_iso_or_equiv
_atom_site_adp_type
_atom_site_calc_flag
_atom_site_occupancy
_atom_site_symmetry_multiplicity
C C1 0.26986(16) 1.03267(15) 0.18452(14) 0.0369(3) Uani d 1 1
C C2 0.36461(15) 0.95599(14) 0.29024(14) 0.0360(3) Uani d 1 1
C C3 0.32627(16) 0.87768(14) 0.39420(14) 0.0357(3) Uani d 1 1
C C4 0.18293(16) 0.86773(13) 0.41014(13) 0.0349(3) Uani d 1 1
C C5 0.04614(16) 0.92642(14) 0.32715(14) 0.0346(3) Uani d 1 1
C C6 0.02700(15) 1.00935(14) 0.21087(14) 0.0347(3) Uani d 1 1
N N1 0.34793(16) 1.08919(16) 0.11423(15) 0.0529(4) Uani d 1 1
N N2 0.49995(15) 0.96680(16) 0.28215(14) 0.0503(3) Uani d 1 1
N N3 0.42478(15) 0.81056(14) 0.48677(13) 0.0466(3) Uani d 1 1
N N4 0.19345(15) 0.79332(13) 0.51789(12) 0.0404(3) Uani d 1 1
N N5 -0.08269(15) 0.91226(14) 0.34987(14) 0.0456(3) Uani d 1 1
N N6 -0.11096(15) 1.04463(14) 0.16482(14) 0.0456(3) Uani d 1 1
O O1 0.49242(14) 1.04823(15) 0.17392(13) 0.0611(4) Uani d 1 1
O O2 0.34869(13) 0.75438(12) 0.56793(11) 0.0504(3) Uani d 1 1
O O3 0.10766(14) 0.75282(12) 0.57909(12) 0.0529(3) Uani d 1 1
O O4 -0.18181(12) 0.98452(13) 0.25032(12) 0.0519(3) Uani d 1 1
O O5 0.12137(11) 1.05420(11) 0.14306(10) 0.0425(3) Uani d 1 1
O O6 0.21407(18) 0.18370(15) 0.41116(15) 0.0614(4) Uani d 1 1
H H1 0.290(3) 0.221(3) 0.442(3) 0.096(10) Uiso d 1 1
H H2 0.159(4) 0.189(4) 0.470(3) 0.132(12) Uiso d 1 1

loop_
_atom_site_aniso_label
_atom_site_aniso_U_11
_atom_site_aniso_U_22
_atom_site_aniso_U_33
_atom_site_aniso_U_12
_atom_site_aniso_U_13
_atom_site_aniso_U_23
C1 0.0383(7) 0.0365(7) 0.0359(7) -0.0011(5) 0.0104(6) 0.0001(5)
C2 0.0363(7) 0.0351(7) 0.0357(7) -0.0001(5) 0.0086(5) -0.0038(5)
C3 0.0391(7) 0.0320(7) 0.0334(6) 0.0018(5) 0.0059(5) -0.0015(5)
C4 0.0431(7) 0.0287(6) 0.0315(6) -0.0004(5) 0.0084(5) 0.0004(5)
C5 0.0370(7) 0.0305(6) 0.0363(7) -0.0017(5) 0.0102(5) -0.0027(5)
C6 0.0352(7) 0.0328(6) 0.0347(6) 0.0009(5) 0.0077(5) -0.0015(5)
N1 0.0451(8) 0.0623(9) 0.0529(8) -0.0031(6) 0.0162(6) 0.0134(7)
N2 0.0390(7) 0.0614(9) 0.0504(8) -0.0012(6) 0.0123(6) 0.0053(6)
N3 0.0463(7) 0.0464(7) 0.0445(7) 0.0033(6) 0.0084(6) 0.0070(6)
N4 0.0485(7) 0.0346(6) 0.0381(6) -0.0018(5) 0.0121(5) 0.0014(5)
N5 0.0402(7) 0.0492(7) 0.0486(7) -0.0001(5) 0.0143(6) 0.0035(6)
N6 0.0388(7) 0.0493(7) 0.0474(7) 0.0047(5) 0.0100(5) 0.0044(6)
O1 0.0431(6) 0.0820(9) 0.0614(8) -0.0038(6) 0.0197(6) 0.0184(7)
O2 0.0537(7) 0.0486(6) 0.0446(6) 0.0047(5) 0.0067(5) 0.0137(5)
O3 0.0644(8) 0.0499(7) 0.0495(6) -0.0045(5) 0.0245(6) 0.0093(5)
O4 0.0357(6) 0.0612(7) 0.0592(7) 0.0037(5) 0.0141(5) 0.0052(6)
O5 0.0389(5) 0.0492(6) 0.0387(5) 0.0043(4) 0.0101(4) 0.0117(4)
O6 0.0607(8) 0.0617(8) 0.0641(8) -0.0195(7) 0.0214(7) -0.0226(6)

loop_
_atom_type_symbol
_atom_type_description
_atom_type_scat_dispersion_real
_atom_type_scat_dispersion_imag
_atom_type_scat_source
C C 0.0033 0.0016 'International Tables Vol C Tables 4.2.6.8 and 6.1.1.4'
H H 0.0000 0.0000 'International Tables Vol C Tables 4.2.6.8 and 6.1.1.4'
N N 0.0061 0.0033 'International Tables Vol C Tables 4.2.6.8 and 6.1.1.4'
O O 0.0106 0.0060 'International Tables Vol C Tables 4.2.6.8 and 6.1.1.4'

loop_
_geom_angle_atom_site_label_1
_geom_angle_atom_site_label_2
_geom_angle_atom_site_label_3
_geom_angle
N1 C1 O5 116.47(13)
N1 C1 C2 109.63(14)
O5 C1 C2 133.88(13)
N2 C2 C1 108.37(13)
N2 C2 C3 122.83(13)
C1 C2 C3 128.80(13)
N3 C3 C4 112.18(13)
N3 C3 C2 122.97(14)
C4 C3 C2 124.82(12)
N4 C4 C3 107.14(12)
N4 C4 C5 124.74(13)
C3 C4 C5 128.12(13)
N5 C5 C6 108.29(13)
N5 C5 C4 123.98(13)
C6 C5 C4 127.73(13)
N6 C6 O5 116.83(13)
N6 C6 C5 109.95(13)
O5 C6 C5 133.21(13)
C1 N1 O1 104.97(13)
C2 N2 O1 106.04(13)
C3 N3 O2 106.07(13)
O3 N4 C4 136.06(14)
O3 N4 O2 117.75(12)
C4 N4 O2 106.19(12)
C5 N5 O4 105.73(12)
C6 N6 O4 104.91(12)
N2 O1 N1 110.99(12)
N3 O2 N4 108.41(10)
N5 O4 N6 111.13(11)
C6 O5 C1 123.18(11)
H1 O6 H2 108(3)

loop_
_geom_bond_atom_site_label_1
_geom_bond_atom_site_label_2
_geom_bond_distance
C1 N1 1.290(2)
C1 O5 1.3458(18)
C1 C2 1.414(2)
C2 N2 1.292(2)
C2 C3 1.446(2)
C3 N3 1.3034(19)
C3 C4 1.395(2)
C4 N4 1.3135(18)
C4 C5 1.442(2)
C5 N5 1.295(2)
C5 C6 1.422(2)
C6 N6 1.2867(19)
C6 O5 1.3449(17)
N1 O1 1.3744(19)
N2 O1 1.3611(19)
N3 O2 1.3598(18)
N4 O3 1.2186(17)
N4 O2 1.4444(18)
N5 O4 1.3716(18)
N6 O4 1.3773(18)
O6 H1 0.78(3)
O6 H2 0.90(3)

loop_
_geom_hbond_atom_site_label_D
_geom_hbond_atom_site_label_H
_geom_hbond_atom_site_label_A
_geom_hbond_site_symmetry_A
_geom_hbond_distance_DH
_geom_hbond_distance_HA
_geom_hbond_distance_DA
_geom_hbond_angle_DHA
O6 H1 N1 4_576 0.78(3) 2.52(3) 3.068(2) 128(2)
O6 H1 N3 3_666 0.78(3) 2.57(3) 3.234(2) 144(3)
O6 H2 N5 3_566 0.90(3) 2.40(3) 3.201(2) 149(3)
O6 H2 O3 3_566 0.90(3) 2.46(3) 3.092(2) 127(3)

loop_
_geom_torsion_atom_site_label_1
_geom_torsion_atom_site_label_2
_geom_torsion_atom_site_label_3
_geom_torsion_atom_site_label_4
_geom_torsion
N1 C1 C2 N2 -0.24(18)
O5 C1 C2 N2 177.82(16)
N1 C1 C2 C3 179.10(14)
O5 C1 C2 C3 -2.8(3)
N2 C2 C3 N3 -0.9(2)
C1 C2 C3 N3 179.87(14)
N2 C2 C3 C4 177.24(14)
C1 C2 C3 C4 -2.0(2)
N3 C3 C4 N4 0.97(16)
C2 C3 C4 N4 -177.33(13)
N3 C3 C4 C5 -179.21(14)
C2 C3 C4 C5 2.5(2)
N4 C4 C5 N5 0.1(2)
C3 C4 C5 N5 -179.73(14)
N4 C4 C5 C6 178.95(13)
C3 C4 C5 C6 -0.8(2)
N5 C5 C6 N6 0.16(17)
C4 C5 C6 N6 -178.88(13)
N5 C5 C6 O5 -179.12(15)
C4 C5 C6 O5 1.8(3)
O5 C1 N1 O1 -178.03(13)
C2 C1 N1 O1 0.41(18)
C1 C2 N2 O1 -0.06(17)
C3 C2 N2 O1 -179.44(13)
C4 C3 N3 O2 -0.36(16)
C2 C3 N3 O2 177.97(12)
C3 C4 N4 O3 179.40(16)
C5 C4 N4 O3 -0.4(3)
C3 C4 N4 O2 -1.09(14)
C5 C4 N4 O2 179.08(12)
C6 C5 N5 O4 0.01(16)
C4 C5 N5 O4 179.09(13)
O5 C6 N6 O4 179.16(12)
C5 C6 N6 O4 -0.25(16)
C2 N2 O1 N1 0.32(19)
C1 N1 O1 N2 -0.46(19)
C3 N3 O2 N4 -0.33(15)
O3 N4 O2 N3 -179.47(12)
C4 N4 O2 N3 0.92(15)
C5 N5 O4 N6 -0.17(16)
C6 N6 O4 N5 0.26(17)
N6 C6 O5 C1 175.58(13)
C5 C6 O5 C1 -5.2(2)
N1 C1 O5 C6 -175.61(14)
C2 C1 O5 C6 6.4(2)
